data_2007204
loop_
_publ_author_name
'Xu, Jiaxi'
'Jin, Sheng'
'Zhang, Zeying'
'Mak, Thomas C. W.'

_publ_section_title
7-Benzoyl-2,3,4a,6-tetraphenyl-4a,5,6,7-tetrahydro-1<i>H</i>-[1,3]oxazino[3,2-<i>a</i>][1,5]benzodiazepin-1-one
_journal_issue 5
_journal_name_full 'Acta Crystallographica Section C'
_journal_page_first 666
_journal_page_last 668
_journal_paper_doi 10.1107/S010827019701740X
_journal_volume 54
_journal_year 1998
_chemical_formula_sum 'C43 H32 N2 O3'
_chemical_formula_weight 624.71
_chemical_melting_point 2.01
_chemical_name_systematic
;
1-benzoyl-2,3,4a,6-tetraphenyl-4a,5,6,7-tetrahydro-1H-[1,3]oxazino[3,2-a]
[1,5]benzodiazepin-1-one
;
_space_group_IT_number 2
_symmetry_cell_setting triclinic
_symmetry_space_group_name_Hall '-P 1'
_symmetry_space_group_name_H-M 'P -1'
_cell_angle_alpha 90.000(10)
_cell_angle_beta 97.130(10)
_cell_angle_gamma 94.550(10)
_cell_formula_units_Z 4
_cell_length_a 9.3460(10)
_cell_length_b 14.4410(10)
_cell_length_c 24.524(2)
_cell_measurement_reflns_used 25
_cell_measurement_temperature 293(2)
_cell_measurement_theta_max 22.5
_cell_measurement_theta_min 3.5
_cell_volume 3273.8(5)
_diffrn_ambient_temperature 293(2)
_diffrn_measurement_device_type 'Siemens R3m/V'
_diffrn_measurement_method \w
_diffrn_radiation_monochromator graphite
_diffrn_radiation_source 'fine-focus sealed tube'
_diffrn_radiation_type 'Mo K\a'
_diffrn_radiation_wavelength 0.71073
_diffrn_reflns_av_R_equivalents 0.0415
_diffrn_reflns_av_sigmaI/netI 0.1435
_diffrn_reflns_limit_h_max 11
_diffrn_reflns_limit_h_min -11
_diffrn_reflns_limit_k_max 17
_diffrn_reflns_limit_k_min 0
_diffrn_reflns_limit_l_max 29
_diffrn_reflns_limit_l_min -29
_diffrn_reflns_number 12009
_diffrn_reflns_theta_max 25.00
_diffrn_reflns_theta_min 2.18
_diffrn_standards_decay_% none
_diffrn_standards_interval_count 100
_diffrn_standards_number 3
_exptl_absorpt_coefficient_mu 0.080
_exptl_absorpt_correction_type none
_exptl_crystal_colour colourless
_exptl_crystal_density_diffrn 1.267
_exptl_crystal_density_method 'not measured'
_exptl_crystal_description plate
_exptl_crystal_F_000 1312
_exptl_crystal_size_max 0.30
_exptl_crystal_size_mid 0.11
_exptl_crystal_size_min 0.05
_refine_diff_density_max 0.194
_refine_diff_density_min -0.222
_refine_ls_extinction_coef 0.0022(4)
_refine_ls_extinction_method SHELXL93_(Sheldrick,_1993)
_refine_ls_goodness_of_fit_all 0.973
_refine_ls_goodness_of_fit_obs 1.163
_refine_ls_hydrogen_treatment 'H atoms riding, fixed U~iso~ = 0.080\%A^2^'
_refine_ls_matrix_type full
_refine_ls_number_parameters 866
_refine_ls_number_reflns 11503
_refine_ls_number_restraints 0
_refine_ls_R_factor_all 0.2057
_refine_ls_R_factor_obs .0451
_refine_ls_shift/esd_max 0.000
_refine_ls_shift/esd_mean 0.000
_refine_ls_structure_factor_coef Fsqd
_refine_ls_weighting_details 'w = 1/[\s^2^(Fo^2^)+(0.0656P)^2^] where P=(Fo^2^+2Fc^2^)/3'
_refine_ls_weighting_scheme calc
_refine_ls_wR_factor_all 0.1790
_refine_ls_wR_factor_obs .1130
_reflns_number_gt 3903
_reflns_number_total 11508
_reflns_observed_criterion >2sigma(I)
_cod_data_source_file ab1494.cif
_cod_data_source_block I
_cod_depositor_comments
;
The following automatic conversions were performed:
'_symmetry_cell_setting' value 'Triclinic' changed to 'triclinic'
according to '/home/saulius/struct/CIF-dictionaries/cif_core.dic'
dictionary named 'cif_core.dic' version 2.4.1 from 2010-06-29.

Automatic conversion script
Id: cif_fix_enum 1527 2010-12-29 10:47:43Z saulius 

The following automatic conversions were performed:

'_symmetry_cell_setting' value 'Triclinic' changed to 'triclinic'
according to /home/saulius/struct/CIF-dictionaries/cif_core.dic
dictionary named 'cif_core.dic' version 2.4.1 from 2010-06-29.

Automatic conversion script
Id: cif_fix_values 1715 2011-07-08 13:25:40Z adriana 

The following automatic conversions were performed:

'_refine_ls_weighting_scheme' value 'calc w =
1/[\s^2^(Fo^2^)+(0.0656P)^2^] where P=(Fo^2^+2Fc^2^)/3' was changed
to 'calc'. New tag '_refine_ls_weighting_details' was created. The
value of the new tag was set to 'w = 1/[\s^2^(Fo^2^)+(0.0656P)^2^]
where P=(Fo^2^+2Fc^2^)/3'.

Automatic conversion script
Id: cif_fix_values 3143 2015-03-26 13:38:13Z robertas 
;
_cod_database_code 2007204

loop_
_symmetry_equiv_pos_as_xyz
x,y,z
'-x, -y, -z'

loop_
_atom_site_aniso_label
_atom_site_aniso_U_11
_atom_site_aniso_U_22
_atom_site_aniso_U_33
_atom_site_aniso_U_12
_atom_site_aniso_U_13
_atom_site_aniso_U_23
_atom_site_aniso_type_symbol
O1 .057(2) .065(2) .085(2) .0084(15) .033(2) .001(2) O
O2 .098(2) .040(2) .051(2) -.005(2) .019(2) .0006(14) O
O3 .065(2) .038(2) .041(2) .0046(13) .0174(13) -.0030(12) O
N1 .044(2) .043(2) .039(2) .006(2) .0116(14) -.0016(15) N
N2 .055(2) .039(2) .037(2) -.002(2) .011(2) -.004(2) N
C1 .042(2) .040(2) .044(2) .006(2) .008(2) .000(2) C
C2 .055(3) .052(3) .046(3) .013(2) -.001(2) -.004(2) C
C3 .047(3) .054(3) .076(3) .006(2) -.012(2) -.005(2) C
C4 .043(3) .058(3) .080(3) .005(2) .003(2) .006(3) C
C5 .048(3) .050(3) .061(3) .005(2) .013(2) .000(2) C
C6 .043(2) .034(2) .052(3) .002(2) .009(2) -.002(2) C
C7 .046(2) .042(2) .038(2) .003(2) .007(2) .001(2) C
C8 .062(3) .043(2) .039(2) .005(2) .015(2) -.001(2) C
C9 .053(3) .037(2) .043(2) -.001(2) .017(2) -.004(2) C
C10 .058(3) .042(3) .043(3) .003(2) .013(2) .001(2) C
C11 .048(2) .040(2) .037(2) .002(2) .011(2) .000(2) C
C12 .047(2) .053(3) .035(2) -.004(2) .013(2) -.002(2) C
C13 .050(2) .044(2) .045(2) .007(2) .011(2) -.003(2) C
C14 .069(3) .056(3) .052(3) .006(2) .010(2) -.005(2) C
C15 .093(4) .070(3) .051(3) .008(3) -.006(3) -.009(2) C
C16 .102(4) .082(4) .046(3) .011(3) .009(3) .006(3) C
C17 .085(4) .085(4) .055(3) .005(3) .027(3) .015(3) C
C18 .062(3) .064(3) .049(3) .003(2) .014(2) .004(2) C
C19 .051(2) .043(2) .040(2) .007(2) .012(2) -.005(2) C
C20 .065(3) .059(3) .057(3) .004(2) .020(2) -.011(2) C
C21 .089(4) .067(3) .078(3) .017(3) .028(3) -.018(3) C
C22 .117(4) .057(3) .059(3) .025(3) .013(3) -.015(2) C
C23 .099(4) .046(3) .077(3) -.010(3) .007(3) -.017(3) C
C24 .072(3) .049(3) .060(3) -.001(2) .020(2) -.004(2) C
C25 .052(3) .052(3) .034(2) -.003(2) .012(2) -.001(2) C
C26 .060(3) .057(3) .042(2) .004(2) .013(2) .002(2) C
C27 .055(3) .081(4) .062(3) .014(3) .011(2) .010(3) C
C28 .061(3) .122(5) .050(3) .000(4) .002(2) -.001(3) C
C29 .063(3) .087(4) .062(3) -.018(3) .014(3) -.013(3) C
C30 .066(3) .058(3) .052(3) -.006(2) .022(2) -.008(2) C
C31 .045(2) .044(2) .038(2) .001(2) .010(2) -.001(2) C
C32 .049(3) .084(3) .050(3) .009(2) .012(2) .013(2) C
C33 .062(3) .099(4) .048(3) .007(3) -.001(2) .014(3) C
C34 .084(4) .072(3) .041(3) .016(3) .014(3) .010(2) C
C35 .082(4) .098(4) .053(3) .026(3) .031(3) .018(3) C
C36 .057(3) .082(3) .050(3) .016(2) .016(2) .019(2) C
C37 .050(3) .057(3) .047(2) .007(2) .018(2) .001(2) C
C38 .049(2) .048(3) .058(3) .012(2) .014(2) .003(2) C
C39 .071(3) .060(3) .074(3) .008(2) .030(2) -.007(3) C
C40 .080(4) .066(4) .093(4) .008(3) .016(3) -.022(3) C
C41 .062(3) .043(3) .129(5) .009(2) .008(3) -.002(3) C
C42 .083(4) .064(4) .093(4) .006(3) .018(3) .025(3) C
C43 .070(3) .053(3) .066(3) .006(2) .012(2) .002(2) C
O4 .061(2) .068(2) .098(2) .006(2) .037(2) .005(2) O
O5 .102(2) .049(2) .055(2) -.015(2) .026(2) -.0026(15) O
O6 .061(2) .044(2) .041(2) .0043(13) .0141(12) -.0040(13) O
N3 .045(2) .042(2) .048(2) .007(2) .0116(15) -.001(2) N
N4 .053(2) .043(2) .041(2) -.008(2) .014(2) -.005(2) N
C44 .045(2) .038(2) .046(2) .004(2) .005(2) -.001(2) C
C45 .055(3) .049(3) .050(3) .006(2) .002(2) -.005(2) C
C46 .062(3) .047(3) .065(3) .004(2) -.004(2) -.010(2) C
C47 .046(3) .049(3) .091(4) .000(2) .002(3) .001(3) C
C48 .043(3) .051(3) .066(3) -.001(2) .012(2) .000(2) C
C49 .046(2) .037(2) .045(2) .000(2) .006(2) -.005(2) C
C50 .050(2) .044(2) .040(2) .002(2) .012(2) -.004(2) C
C51 .058(3) .040(2) .041(2) .002(2) .012(2) .000(2) C
C52 .053(3) .041(2) .041(2) .005(2) .013(2) -.004(2) C
C53 .058(3) .049(3) .050(3) -.006(2) .015(2) .002(2) C
C54 .058(3) .044(3) .039(2) -.005(2) .013(2) -.006(2) C
C55 .042(2) .047(3) .048(3) -.001(2) .011(2) -.002(2) C
C56 .053(2) .043(2) .047(3) -.002(2) .015(2) -.004(2) C
C57 .071(3) .053(3) .058(3) .006(2) .028(2) -.001(2) C
C58 .098(4) .064(3) .050(3) .003(3) .030(3) -.004(2) C
C59 .097(4) .080(4) .043(3) -.003(3) .017(3) .005(3) C
C60 .082(3) .072(3) .064(3) .013(3) .013(3) .006(3) C
C61 .072(3) .063(3) .054(3) .009(2) .019(2) .006(2) C
C62 .044(2) .043(2) .043(2) .002(2) .011(2) -.003(2) C
C63 .051(3) .056(3) .062(3) .010(2) .001(2) -.007(2) C
C64 .069(3) .058(3) .078(3) .019(2) .025(3) -.002(3) C
C65 .086(4) .066(3) .061(3) .007(3) .022(3) -.013(2) C
C66 .070(3) .078(4) .060(3) -.006(3) -.003(2) -.021(3) C
C67 .055(3) .070(3) .053(3) .014(2) .007(2) -.008(2) C
C68 .049(2) .041(2) .037(2) .002(2) .010(2) -.002(2) C
C69 .060(3) .044(3) .052(3) .002(2) .012(2) .001(2) C
C70 .062(3) .055(3) .078(3) -.001(2) .001(3) -.004(2) C
C71 .056(3) .081(4) .076(3) -.005(3) -.005(2) -.001(3) C
C72 .069(3) .066(3) .063(3) .014(3) .001(2) .008(2) C
C73 .066(3) .048(3) .050(3) .009(2) .004(2) .000(2) C
C74 .049(3) .050(3) .039(2) .007(2) .008(2) -.003(2) C
C75 .062(3) .082(3) .052(3) .010(2) .012(2) .010(2) C
C76 .078(3) .094(4) .049(3) .024(3) -.002(3) .011(3) C
C77 .083(4) .074(3) .046(3) .022(3) .018(3) .007(2) C
C78 .065(3) .104(4) .065(3) .006(3) .026(3) .015(3) C
C79 .060(3) .073(3) .053(3) .002(2) .011(2) .015(2) C
C80 .058(3) .049(3) .055(3) .008(2) .019(2) .004(2) C
C81 .050(2) .055(3) .052(3) .013(2) .014(2) .003(2) C
C82 .098(4) .058(3) .058(3) .012(3) .019(3) .002(2) C
C83 .115(4) .059(3) .077(4) .008(3) .022(3) .019(3) C
C84 .068(3) .050(3) .100(4) .013(2) .014(3) -.004(3) C
C85 .072(3) .063(3) .080(4) .007(3) .023(3) -.015(3) C
C86 .073(3) .059(3) .067(3) .009(2) .027(2) .002(2) C

loop_
_atom_site_label
_atom_site_fract_x
_atom_site_fract_y
_atom_site_fract_z
_atom_site_U_iso_or_equiv
_atom_site_thermal_displace_type
_atom_site_calc_flag
_atom_site_refinement_flags
_atom_site_occupancy
_atom_site_disorder_group
_atom_site_type_symbol
O1 .3123(3) .6226(2) .13362(11) .0666(8) Uani d . 1 . O
O2 -.0637(3) .5741(2) .32048(10) .0626(8) Uani d . 1 . O
O3 .0249(3) .8427(2) .28696(10) .0471(7) Uani d . 1 . O
N1 .0968(3) .6560(2) .15793(11) .0412(7) Uani d . 1 . N
N2 -.0056(3) .6863(2) .25907(11) .0436(8) Uani d . 1 . N
C1 -.0509(4) .6288(2) .16362(15) .0414(9) Uani d . 1 . C
C2 -.1451(4) .5885(3) .1202(2) .0515(10) Uani d . 1 . C
H2A -.1110 .5793 .0854 .080 Uiso d R 1 . H
C3 -.2861(4) .5618(3) .1269(2) .0604(12) Uani d . 1 . C
H3A -.3495 .5313 .0974 .080 Uiso d R 1 . H
C4 -.3368(4) .5783(3) .1764(2) .0606(12) Uani d . 1 . C
H4A -.4361 .5611 .1806 .080 Uiso d R 1 . H
C5 -.2455(4) .6200(3) .2191(2) .0525(10) Uani d . 1 . C
H5A -.2818 .6325 .2531 .080 Uiso d R 1 . H
C6 -.1013(4) .6445(2) .2136(2) .0428(9) Uani d . 1 . C
C7 .1414(4) .7573(2) .15623(14) .0415(9) Uani d . 1 . C
H7A .2435 .7650 .16818 .080 Uiso d R 1 . H
C8 .0667(4) .8108(2) .19708(14) .0472(10) Uani d . 1 . C
H8A -.0343 .8085 .18337 .080 Uiso d R 1 . H
H8B .1043 .8747 .19834 .080 Uiso d R 1 . H
C9 .0817(4) .7722(2) .25500(14) .0436(9) Uani d . 1 . C
C10 -.0235(4) .6547(3) .3120(2) .0469(10) Uani d . 1 . C
C11 .0038(4) .7270(3) .35533(14) .0414(9) Uani d . 1 . C
C12 .0083(4) .8167(3) .33960(15) .0446(10) Uani d . 1 . C
C13 .0098(4) .6990(3) .41360(15) .0454(10) Uani d . 1 . C
C14 .1242(5) .7341(3) .4511(2) .0585(11) Uani d . 1 . C
H14A .1974 .7766 .4387 .080 Uiso d R 1 . H
C15 .1342(6) .7076(3) .5061(2) .0727(13) Uani d . 1 . C
H15A .2120 .7341 .5320 .080 Uiso d R 1 . H
C16 .0329(6) .6457(3) .5234(2) .0767(14) Uani d . 1 . C
H16A .0415 .6265 .5610 .080 Uiso d R 1 . H
C17 -.0806(5) .6089(3) .4868(2) .0738(14) Uani d . 1 . C
H17A -.1526 .5654 .4992 .080 Uiso d R 1 . H
C18 -.0929(4) .6350(3) .4318(2) .0580(11) Uani d . 1 . C
H18A -.1709 .6092 .4057 .080 Uiso d R 1 . H
C19 -.0073(4) .8990(3) .37405(14) .0441(9) Uani d . 1 . C
C20 -.1221(4) .8995(3) .4043(2) .0595(11) Uani d . 1 . C
H20A -.1882 .8451 .4043 .080 Uiso d R 1 . H
C21 -.1397(5) .9768(3) .4347(2) .0759(14) Uani d . 1 . C
H21A -.2219 .9772 .4546 .080 Uiso d R 1 . H
C22 -.0425(6) 1.0523(3) .4364(2) .0765(14) Uani d . 1 . C
H22A -.0559 1.1052 .4583 .080 Uiso d R 1 . H
C23 .0735(5) 1.0523(3) .4072(2) .0750(14) Uani d . 1 . C
H23A .1426 1.1054 .4090 .080 Uiso d R 1 . H
C24 .0893(5) .9760(3) .3752(2) .0595(11) Uani d . 1 . C
H24A .1688 .9763 .3539 .080 Uiso d R 1 . H
C25 .2402(4) .7641(3) .27845(14) .0456(10) Uani d . 1 . C
C26 .2999(4) .6792(3) .28420(15) .0523(10) Uani d . 1 . C
H26A .2400 .6235 .27354 .080 Uiso d R 1 . H
C27 .4440(5) .6734(3) .3047(2) .0653(12) Uani d . 1 . C
H27A .4851 .6146 .3088 .080 Uiso d R 1 . H
C28 .5278(5) .7547(4) .3205(2) .0786(15) Uani d . 1 . C
H28A .6275 .7523 .3353 .080 Uiso d R 1 . H
C29 .4713(5) .8396(4) .3144(2) .0715(13) Uani d . 1 . C
H29A .5320 .8950 .3250 .080 Uiso d R 1 . H
C30 .3278(5) .8452(3) .2931(2) .0579(11) Uani d . 1 . C
H30A .2887 .9045 .2882 .080 Uiso d R 1 . H
C31 .1159(4) .7950(2) .09840(14) .0423(9) Uani d . 1 . C
C32 -.0179(4) .8136(3) .0737(2) .0604(12) Uani d . 1 . C
H32A -.1001 .8012 .0932 .080 Uiso d R 1 . H
C33 -.0360(5) .8484(3) .0207(2) .0704(13) Uani d . 1 . C
H33A -.1304 .8622 .0041 .080 Uiso d R 1 . H
C34 .0787(5) .8637(3) -.0082(2) .0647(12) Uani d . 1 . C
H34A .0671 .8886 -.0447 .080 Uiso d R 1 . H
C35 .2114(5) .8440(3) .0160(2) .0747(14) Uani d . 1 . C
H35A .2928 .8525 -.0043 .080 Uiso d R 1 . H
C36 .2313(4) .8108(3) .0693(2) .0615(12) Uani d . 1 . C
H36A .3262 .7986 .0861 .080 Uiso d R 1 . H
C37 .1913(4) .5946(3) .14458(15) .0502(10) Uani d . 1 . C
C38 .1450(4) .4941(3) .1434(2) .0504(10) Uani d . 1 . C
C39 .1477(5) .4462(3) .0948(2) .0663(12) Uani d . 1 . C
H39A .1816 .4789 .0643 .080 Uiso d R 1 . H
C40 .1051(5) .3533(4) .0902(2) .0792(14) Uani d . 1 . C
H40A .1032 .3220 .0555 .080 Uiso d R 1 . H
C41 .0643(5) .3055(3) .1344(3) .0781(15) Uani d . 1 . C
H41A .0356 .2403 .1310 .080 Uiso d R 1 . H
C42 .0626(5) .3518(3) .1837(2) .0794(14) Uani d . 1 . C
H42A .0353 .3181 .2150 .080 Uiso d R 1 . H
C43 .1021(4) .4465(3) .1876(2) .0629(12) Uani d . 1 . C
H43A .0985 .4800 .2212 .080 Uiso d R 1 . H
O4 .7792(3) .1414(2) .13211(12) .0735(9) Uani d . 1 . O
O5 .3705(3) .0798(2) .31679(11) .0685(8) Uani d . 1 . O
O6 .4468(3) .3464(2) .27903(10) .0480(7) Uani d . 1 . O
N3 .5585(3) .1607(2) .15626(12) .0441(8) Uani d . 1 . N
N4 .4279(3) .1889(2) .25419(12) .0453(8) Uani d . 1 . N
C44 .4120(4) .1260(2) .15998(15) .0430(9) Uani d . 1 . C
C45 .3297(4) .0804(3) .1150(2) .0514(10) Uani d . 1 . C
H45A .3724 .0722 .0818 .080 Uiso d R 1 . H
C46 .1894(5) .0463(3) .1176(2) .0590(11) Uani d . 1 . C
H46A .1345 .0136 .0869 .080 Uiso d R 1 . H
C47 .1268(4) .0608(3) .1649(2) .0627(12) Uani d . 1 . C
H47A .0296 .0359 .1677 .080 Uiso d R 1 . H
C48 .2046(4) .1083(3) .2087(2) .0535(11) Uani d . 1 . C
H48A .1593 .1220 .2405 .080 Uiso d R 1 . H
C49 .3483(4) .1398(2) .20714(15) .0427(9) Uani d . 1 . C
C50 .5938(4) .2633(2) .15464(14) .0443(9) Uani d . 1 . C
H50A .6928 .2749 .17046 .080 Uiso d R 1 . H
C51 .5018(4) .3130(2) .19098(14) .0457(10) Uani d . 1 . C
H51A .4029 .3057 .17445 .080 Uiso d R 1 . H
H51B .5319 .3781 .19260 .080 Uiso d R 1 . H
C52 .5116(4) .2770(2) .24947(14) .0441(10) Uani d . 1 . C
C53 .4115(4) .1600(3) .3069(2) .0521(10) Uani d . 1 . C
C54 .4342(4) .2346(3) .34921(15) .0468(10) Uani d . 1 . C
C55 .4349(4) .3226(3) .3326(2) .0455(10) Uani d . 1 . C
C56 .4428(4) .2070(3) .4083(2) .0472(10) Uani d . 1 . C
C57 .3599(4) .2454(3) .4447(2) .0589(11) Uani d . 1 . C
H57A .2899 .2876 .4311 .080 Uiso d R 1 . H
C58 .3776(5) .2201(3) .4999(2) .0691(13) Uani d . 1 . C
H58A .3247 .2493 .5254 .080 Uiso d R 1 . H
C59 .4725(5) .1576(3) .5187(2) .0734(14) Uani d . 1 . C
H59A .4818 .1398 .5566 .080 Uiso d R 1 . H
C60 .5524(5) .1185(3) .4828(2) .0722(13) Uani d . 1 . C
H60A .6192 .0738 .4956 .080 Uiso d R 1 . H
C61 .5362(5) .1429(3) .4279(2) .0618(12) Uani d . 1 . C
H61A .5916 .1151 .4028 .080 Uiso d R 1 . H
C62 .4216(4) .4068(2) .36633(15) .0431(9) Uani d . 1 . C
C63 .2906(4) .4457(3) .3625(2) .0565(11) Uani d . 1 . C
H63A .2114 .4195 .3371 .080 Uiso d R 1 . H
C64 .2755(5) .5221(3) .3951(2) .0664(12) Uani d . 1 . C
H64A .1841 .5487 .3931 .080 Uiso d R 1 . H
C65 .3900(6) .5594(3) .4301(2) .0697(13) Uani d . 1 . C
H65A .3790 .6114 .4532 .080 Uiso d R 1 . H
C66 .5204(5) .5229(3) .4325(2) .0710(13) Uani d . 1 . C
H66A .6027 .5516 .4555 .080 Uiso d R 1 . H
C67 .5379(4) .4456(3) .4010(2) .0585(11) Uani d . 1 . C
H67A .6284 .4177 .4039 .080 Uiso d R 1 . H
C68 .6679(4) .2720(3) .27563(14) .0421(9) Uani d . 1 . C
C69 .7535(4) .3530(3) .2915(2) .0516(10) Uani d . 1 . C
H69A .7138 .4120 .2856 .080 Uiso d R 1 . H
C70 .8950(5) .3494(3) .3150(2) .0662(12) Uani d . 1 . C
H70A .9519 .4059 .3265 .080 Uiso d R 1 . H
C71 .9530(5) .2658(4) .3224(2) .0730(13) Uani d . 1 . C
H71A 1.0511 .2645 .3393 .080 Uiso d R 1 . H
C72 .8728(5) .1845(3) .3059(2) .0662(12) Uani d . 1 . C
H72A .9157 .1264 .3108 .080 Uiso d R 1 . H
C73 .7302(5) .1878(3) .2827(2) .0549(11) Uani d . 1 . C
H73A .6734 .1313 .2711 .080 Uiso d R 1 . H
C74 .5804(4) .3003(3) .09654(15) .0455(10) Uani d . 1 . C
C75 .4477(5) .3013(3) .0642(2) .0646(12) Uani d . 1 . C
H75A .3626 .2754 .0787 .080 Uiso d R 1 . H
C76 .4401(5) .3378(3) .0115(2) .0735(14) Uani d . 1 . C
H76A .3481 .3385 -.0107 .080 Uiso d R 1 . H
C77 .5622(5) .3723(3) -.0091(2) .0661(12) Uani d . 1 . C
H77A .5573 .3984 -.0452 .080 Uiso d R 1 . H
C78 .6915(5) .3708(3) .0225(2) .0764(14) Uani d . 1 . C
H78A .7783 .3942 .0082 .080 Uiso d R 1 . H
C79 .7001(5) .3361(3) .0752(2) .0620(12) Uani d . 1 . C
H79A .7927 .3364 .0971 .080 Uiso d R 1 . H
C80 .6608(5) .1064(3) .1423(2) .0526(11) Uani d . 1 . C
C81 .6312(4) .0031(3) .1401(2) .0511(10) Uani d . 1 . C
C82 .5957(5) -.0494(3) .1832(2) .0702(13) Uani d . 1 . C
H82A .5824 -.0196 .2170 .080 Uiso d R 1 . H
C83 .5820(5) -.1460(3) .1788(2) .0828(15) Uani d . 1 . C
H83A .5583 -.1831 .2094 .080 Uiso d R 1 . H
C84 .5967(5) -.1880(3) .1303(2) .0718(13) Uani d . 1 . C
H84A .5880 -.2546 .1274 .080 Uiso d R 1 . H
C85 .6268(5) -.1356(3) .0862(2) .0703(13) Uani d . 1 . C
H85A .6340 -.1644 .0515 .080 Uiso d R 1 . H
C86 .6465(5) -.0416(3) .0911(2) .0647(12) Uani d . 1 . C
H86A .6707 -.0044 .0606 .080 Uiso d R 1 . H

loop_
_atom_type_symbol
_atom_type_description
_atom_type_scat_dispersion_real
_atom_type_scat_dispersion_imag
_atom_type_scat_source
C C 0.0033 0.0016 'International Tables Vol C Tables 4.2.6.8 and 6.1.1.4'
H H 0.0000 0.0000 'International Tables Vol C Tables 4.2.6.8 and 6.1.1.4'
N N 0.0061 0.0033 'International Tables Vol C Tables 4.2.6.8 and 6.1.1.4'
O O 0.0106 0.0060 'International Tables Vol C Tables 4.2.6.8 and 6.1.1.4'

loop_
_geom_angle_atom_site_label_1
_geom_angle_atom_site_label_2
_geom_angle_atom_site_label_3
_geom_angle
_geom_angle_publ_flag
C12 O3 C9 114.0(3) yes
C37 N1 C1 122.8(3) yes
C37 N1 C7 118.3(3) yes
C1 N1 C7 117.9(3) yes
C10 N2 C9 117.1(3) yes
C10 N2 C6 117.9(3) yes
C9 N2 C6 123.3(3) yes
C6 C1 C2 119.6(3) no
C6 C1 N1 118.9(3) yes
C2 C1 N1 121.5(3) yes
C3 C2 C1 120.4(4) no
C2 C3 C4 120.0(4) no
C5 C4 C3 120.0(4) no
C4 C5 C6 120.6(4) no
C5 C6 C1 119.3(4) no
C5 C6 N2 120.1(3) no
C1 C6 N2 120.6(3) yes
N1 C7 C31 111.8(3) yes
N1 C7 C8 110.4(3) yes
C31 C7 C8 112.3(3) yes
C9 C8 C7 114.4(3) yes
N2 C9 O3 108.1(3) no
N2 C9 C8 112.5(3) yes
O3 C9 C8 103.5(3) yes
N2 C9 C25 112.0(3) yes
O3 C9 C25 107.9(3) yes
C8 C9 C25 112.3(3) no
O2 C10 N2 121.7(3) no
O2 C10 C11 123.5(3) no
N2 C10 C11 114.7(3) no
C12 C11 C10 117.8(3) no
C12 C11 C13 122.8(3) no
C10 C11 C13 119.1(3) no
C11 C12 O3 122.3(3) no
C11 C12 C19 127.0(3) no
O3 C12 C19 110.7(3) no
C14 C13 C18 118.4(4) no
C14 C13 C11 119.3(4) no
C18 C13 C11 122.2(4) no
C13 C14 C15 120.6(4) no
C16 C15 C14 120.4(4) no
C15 C16 C17 120.1(4) no
C16 C17 C18 120.3(4) no
C13 C18 C17 120.2(4) no
C24 C19 C20 119.2(4) no
C24 C19 C12 120.9(3) no
C20 C19 C12 119.8(4) no
C21 C20 C19 120.0(4) no
C22 C21 C20 120.5(4) no
C21 C22 C23 120.2(4) no
C22 C23 C24 119.6(4) no
C19 C24 C23 120.4(4) no
C26 C25 C30 119.0(4) no
C26 C25 C9 122.2(4) no
C30 C25 C9 118.7(4) no
C25 C26 C27 121.4(4) no
C28 C27 C26 118.5(4) no
C29 C28 C27 121.0(5) no
C28 C29 C30 120.3(4) no
C29 C30 C25 119.8(4) no
C32 C31 C36 118.2(4) no
C32 C31 C7 122.9(3) no
C36 C31 C7 118.9(3) no
C31 C32 C33 120.8(4) no
C34 C33 C32 120.9(4) no
C35 C34 C33 118.3(4) no
C34 C35 C36 121.3(4) no
C31 C36 C35 120.4(4) no
O1 C37 N1 120.5(4) no
O1 C37 C38 120.8(4) no
N1 C37 C38 118.6(3) no
C43 C38 C39 118.7(4) no
C43 C38 C37 123.8(4) no
C39 C38 C37 117.5(4) no
C40 C39 C38 121.1(4) no
C41 C40 C39 120.2(5) no
C40 C41 C42 119.7(5) no
C41 C42 C43 119.8(5) no
C38 C43 C42 120.5(4) no
C55 O6 C52 113.0(3) yes
C80 N3 C44 123.0(3) yes
C80 N3 C50 116.5(3) yes
C44 N3 C50 118.9(3) yes
C53 N4 C49 120.6(3) yes
C53 N4 C52 116.3(3) yes
C49 N4 C52 122.6(3) yes
C49 C44 C45 119.1(4) no
C49 C44 N3 120.9(3) yes
C45 C44 N3 120.0(3) yes
C46 C45 C44 121.0(4) no
C45 C46 C47 119.4(4) no
C48 C47 C46 120.2(4) no
C47 C48 C49 120.7(4) no
C44 C49 C48 119.5(4) no
C44 C49 N4 121.1(3) yes
C48 C49 N4 119.4(3) no
N3 C50 C74 112.5(3) yes
N3 C50 C51 110.1(3) yes
C74 C50 C51 112.1(3) yes
C52 C51 C50 113.6(3) yes
O6 C52 N4 107.6(3) no
O6 C52 C51 103.9(3) yes
N4 C52 C51 113.2(3) yes
O6 C52 C68 108.3(3) yes
N4 C52 C68 110.9(3) yes
C51 C52 C68 112.4(3) no
O5 C53 N4 121.9(4) no
O5 C53 C54 122.9(4) no
N4 C53 C54 115.0(3) no
C55 C54 C53 118.3(3) no
C55 C54 C56 123.4(3) no
C53 C54 C56 118.0(3) no
C54 C55 O6 121.8(3) no
C54 C55 C62 127.5(3) no
O6 C55 C62 110.6(3) no
C61 C56 C57 118.3(4) no
C61 C56 C54 119.5(4) no
C57 C56 C54 122.2(4) no
C56 C57 C58 119.6(4) no
C59 C58 C57 121.2(4) no
C58 C59 C60 119.3(4) no
C59 C60 C61 120.2(4) no
C56 C61 C60 121.4(4) no
C67 C62 C63 120.0(4) no
C67 C62 C55 120.8(3) no
C63 C62 C55 119.2(3) no
C62 C63 C64 119.8(4) no
C65 C64 C63 120.2(4) no
C66 C65 C64 120.0(4) no
C65 C66 C67 121.0(4) no
C62 C67 C66 119.1(4) no
C73 C68 C69 118.1(4) no
C73 C68 C52 121.7(3) no
C69 C68 C52 120.2(3) no
C70 C69 C68 120.7(4) no
C71 C70 C69 120.1(4) no
C70 C71 C72 120.8(4) no
C71 C72 C73 119.3(4) no
C72 C73 C68 121.0(4) no
C79 C74 C75 118.0(4) no
C79 C74 C50 120.0(3) no
C75 C74 C50 122.0(4) no
C74 C75 C76 120.0(4) no
C77 C76 C75 120.7(4) no
C78 C77 C76 119.0(4) no
C77 C78 C79 120.7(4) no
C74 C79 C78 121.4(4) no
O4 C80 N3 120.6(4) no
O4 C80 C81 119.4(4) no
N3 C80 C81 120.0(4) no
C82 C81 C86 118.5(4) no
C82 C81 C80 124.2(4) no
C86 C81 C80 117.2(4) no
C81 C82 C83 120.2(4) no
C84 C83 C82 120.0(4) no
C83 C84 C85 120.1(5) no
C86 C85 C84 120.1(4) no
C85 C86 C81 121.8(4) no

loop_
_geom_bond_atom_site_label_1
_geom_bond_atom_site_label_2
_geom_bond_site_symmetry_2
_geom_bond_distance
_geom_bond_publ_flag
O1 C37 . 1.232(4) no
O2 C10 . 1.221(4) no
O3 C12 . 1.368(4) yes
O3 C9 . 1.457(4) yes
N1 C37 . 1.367(4) yes
N1 C1 . 1.429(4) yes
N1 C7 . 1.491(4) yes
N2 C10 . 1.401(4) yes
N2 C9 . 1.440(4) yes
N2 C6 . 1.441(4) yes
C1 C6 . 1.390(5) no
C1 C2 . 1.391(5) no
C2 C3 . 1.373(5) no
C3 C4 . 1.383(5) no
C4 C5 . 1.374(5) no
C5 C6 . 1.389(5) no
C7 C31 . 1.517(5) no
C7 C8 . 1.532(4) yes
C8 C9 . 1.520(5) yes
C9 C25 . 1.534(5) no
C10 C11 . 1.475(5) yes
C11 C12 . 1.351(5) yes
C11 C13 . 1.481(5) no
C12 C19 . 1.485(5) no
C13 C14 . 1.384(5) no
C13 C18 . 1.393(5) no
C14 C15 . 1.396(6) no
C15 C16 . 1.356(6) no
C16 C17 . 1.374(6) no
C17 C18 . 1.394(5) no
C19 C24 . 1.373(5) no
C19 C20 . 1.380(5) no
C20 C21 . 1.374(5) no
C21 C22 . 1.359(6) no
C22 C23 . 1.371(6) no
C23 C24 . 1.380(5) no
C25 C26 . 1.386(5) no
C25 C30 . 1.395(5) no
C26 C27 . 1.387(5) no
C27 C28 . 1.386(6) no
C28 C29 . 1.374(6) no
C29 C30 . 1.386(6) no
C31 C32 . 1.367(5) no
C31 C36 . 1.369(5) no
C32 C33 . 1.389(5) no
C33 C34 . 1.360(5) no
C34 C35 . 1.359(6) no
C35 C36 . 1.388(5) no
C37 C38 . 1.481(5) no
C38 C43 . 1.369(5) no
C38 C39 . 1.381(5) no
C39 C40 . 1.369(6) no
C40 C41 . 1.364(6) no
C41 C42 . 1.383(6) no
C42 C43 . 1.388(6) no
O4 C80 . 1.233(4) no
O5 C53 . 1.225(4) no
O6 C55 . 1.374(4) yes
O6 C52 . 1.450(4) yes
N3 C80 . 1.359(4) yes
N3 C44 . 1.435(4) yes
N3 C50 . 1.493(4) yes
N4 C53 . 1.382(4) yes
N4 C49 . 1.446(4) yes
N4 C52 . 1.451(4) yes
C44 C49 . 1.386(5) no
C44 C45 . 1.397(5) no
C45 C46 . 1.373(5) no
C46 C47 . 1.386(5) no
C47 C48 . 1.371(5) no
C48 C49 . 1.389(5) no
C50 C74 . 1.516(5) no
C50 C51 . 1.528(4) yes
C51 C52 . 1.520(5) yes
C52 C68 . 1.528(5) no
C53 C54 . 1.480(5) yes
C54 C55 . 1.335(5) yes
C54 C56 . 1.497(5) no
C55 C62 . 1.492(5) no
C56 C61 . 1.369(5) no
C56 C57 . 1.395(5) no
C57 C58 . 1.396(5) no
C58 C59 . 1.356(6) no
C59 C60 . 1.373(6) no
C60 C61 . 1.384(5) no
C62 C67 . 1.376(5) no
C62 C63 . 1.380(5) no
C63 C64 . 1.389(5) no
C64 C65 . 1.361(6) no
C65 C66 . 1.361(6) no
C66 C67 . 1.390(5) no
C68 C73 . 1.390(5) no
C68 C69 . 1.391(5) no
C69 C70 . 1.380(5) no
C70 C71 . 1.366(6) no
C71 C72 . 1.374(6) no
C72 C73 . 1.387(5) no
C74 C79 . 1.359(5) no
C74 C75 . 1.387(5) no
C75 C76 . 1.391(5) no
C76 C77 . 1.365(6) no
C77 C78 . 1.353(6) no
C78 C79 . 1.382(5) no
C80 C81 . 1.495(5) no
C81 C82 . 1.360(5) no
C81 C86 . 1.392(5) no
C82 C83 . 1.394(6) no
C83 C84 . 1.361(6) no
C84 C85 . 1.364(6) no
C85 C86 . 1.359(5) no
